data_4503994
loop_
_publ_author_name
'Mori, Yutaka'
'Matsumoto, Akikazu'

_publ_section_title
;
 Molecular Stacking and Photoreactions of Fluorine-Substituted Benzyl
 Muconates in the Crystals
;
_journal_issue 2
_journal_name_full 'Crystal Growth &amp; Design'
_journal_page_first 377
_journal_paper_doi 10.1021/cg060643b
_journal_volume 7
_journal_year 2007
_chemical_formula_moiety 'C20 H14 F4 O4 '
_chemical_formula_sum 'C20 H14 F4 O4'
_chemical_formula_weight 394.31
_chemical_name_systematic
; 
 ? 
;
_space_group_IT_number 2
_symmetry_cell_setting triclinic
_symmetry_space_group_name_Hall '-P 1'
_symmetry_space_group_name_H-M 'P -1'
_atom_sites_solution_hydrogens geom
_atom_sites_solution_primary direct
_atom_sites_solution_secondary difmap
_audit_creation_method SHELXL-97
_cell_angle_alpha 74.13(2)
_cell_angle_beta 81.53(2)
_cell_angle_gamma 87.59(3)
_cell_formula_units_Z 1
_cell_length_a 3.9694(12)
_cell_length_b 10.829(3)
_cell_length_c 10.846(3)
_cell_measurement_reflns_used 4160
_cell_measurement_temperature 203(2)
_cell_measurement_theta_max 27.5
_cell_measurement_theta_min 3.1
_cell_volume 443.5(2)
_computing_cell_refinement PROCESS-AUTO
_computing_data_collection PROCESS-AUTO
_computing_data_reduction CrystalStructure
_computing_publication_material 'CrystalStructure 3.7.0'
_computing_structure_refinement 'SHELXL-97 (Sheldrick, 1997)'
_computing_structure_solution SIR88
_diffrn_ambient_temperature 203(2)
_diffrn_detector_area_resol_mean 10.00
_diffrn_measured_fraction_theta_full 0.961
_diffrn_measured_fraction_theta_max 0.961
_diffrn_measurement_device_type 'Rigaku RAXIS-RAPID'
_diffrn_measurement_method \w
_diffrn_radiation_monochromator graphite
_diffrn_radiation_source 'fine-focus sealed tube'
_diffrn_radiation_type MoK\a
_diffrn_radiation_wavelength 0.71075
_diffrn_reflns_av_R_equivalents 0.0000
_diffrn_reflns_av_sigmaI/netI 0.0153
_diffrn_reflns_limit_h_max 5
_diffrn_reflns_limit_h_min -4
_diffrn_reflns_limit_k_max 14
_diffrn_reflns_limit_k_min -14
_diffrn_reflns_limit_l_max 14
_diffrn_reflns_limit_l_min -14
_diffrn_reflns_number 1950
_diffrn_reflns_theta_full 27.48
_diffrn_reflns_theta_max 27.48
_diffrn_reflns_theta_min 3.13
_exptl_absorpt_coefficient_mu 0.130
_exptl_absorpt_correction_T_max 0.9745
_exptl_absorpt_correction_T_min 0.9500
_exptl_absorpt_correction_type none
_exptl_crystal_colour colorless
_exptl_crystal_density_diffrn 1.476
_exptl_crystal_density_method 'not measured'
_exptl_crystal_description block
_exptl_crystal_F_000 202
_exptl_crystal_size_max 0.40
_exptl_crystal_size_mid 0.40
_exptl_crystal_size_min 0.20
_refine_diff_density_max 0.190
_refine_diff_density_min -0.190
_refine_diff_density_rms 0.045
_refine_ls_extinction_method none
_refine_ls_goodness_of_fit_ref 1.089
_refine_ls_hydrogen_treatment constr
_refine_ls_matrix_type full
_refine_ls_number_parameters 128
_refine_ls_number_reflns 1950
_refine_ls_number_restraints 0
_refine_ls_restrained_S_all 1.089
_refine_ls_R_factor_all 0.0637
_refine_ls_R_factor_gt 0.0456
_refine_ls_shift/su_max 0.000
_refine_ls_shift/su_mean 0.000
_refine_ls_structure_factor_coef Fsqd
_refine_ls_weighting_details 'calc w=1/[\s^2^(Fo^2^)+(0.0717P)^2^+0.0596P] where P=(Fo^2^+2Fc^2^)/3'
_refine_ls_weighting_scheme calc
_refine_ls_wR_factor_gt 0.1248
_refine_ls_wR_factor_ref 0.1325
_reflns_number_gt 1428
_reflns_number_total 1950
_reflns_threshold_expression >2sigma(I)
_cod_data_source_file cg060643bsi20060925_055548.cif
_cod_data_source_block (E,E)-3
_cod_database_code 4503994

loop_
_symmetry_equiv_pos_as_xyz
'x, y, z'
'-x, -y, -z'

loop_
_atom_site_label
_atom_site_type_symbol
_atom_site_fract_x
_atom_site_fract_y
_atom_site_fract_z
_atom_site_U_iso_or_equiv
_atom_site_adp_type
_atom_site_occupancy
_atom_site_symmetry_multiplicity
_atom_site_calc_flag
_atom_site_refinement_flags
F7 F -0.1288(4) -0.45603(10) 0.84176(13) 0.0782(4) Uani 1 1 d .
F9 F -0.4372(4) -0.17873(12) 1.10281(11) 0.0779(4) Uani 1 1 d .
O1 O 0.3988(3) 0.19965(11) 0.49746(12) 0.0527(4) Uani 1 1 d .
O2 O 0.0455(3) 0.10851(10) 0.67721(11) 0.0415(3) Uani 1 1 d .
C1 C 0.1739(4) 0.20942(14) 0.58125(15) 0.0376(4) Uani 1 1 d .
C2 C 0.0056(4) 0.33018(15) 0.59186(16) 0.0416(4) Uani 1 1 d .
H2 H -0.1553 0.3307 0.6646 0.050 Uiso 1 1 calc R
C3 C 0.0786(4) 0.43878(14) 0.49966(16) 0.0410(4) Uani 1 1 d .
H3 H 0.2442 0.4356 0.4291 0.049 Uiso 1 1 calc R
C4 C 0.2029(4) -0.01257(15) 0.67278(17) 0.0422(4) Uani 1 1 d .
H4A H 0.4442 -0.0105 0.6822 0.051 Uiso 1 1 calc R
H4B H 0.1878 -0.0286 0.5891 0.051 Uiso 1 1 calc R
C5 C 0.0257(4) -0.11784(15) 0.78020(16) 0.0382(4) Uani 1 1 d .
C6 C 0.0285(4) -0.23950(15) 0.76174(17) 0.0431(4) Uani 1 1 d .
H6 H 0.1344 -0.2550 0.6839 0.052 Uiso 1 1 calc R
C7 C -0.1283(5) -0.33698(16) 0.86068(18) 0.0495(5) Uani 1 1 d .
C8 C -0.2858(5) -0.32057(17) 0.97629(18) 0.0520(5) Uani 1 1 d .
H8 H -0.3902 -0.3891 1.0424 0.062 Uiso 1 1 calc R
C9 C -0.2825(5) -0.19885(18) 0.99022(17) 0.0502(5) Uani 1 1 d .
C10 C -0.1321(5) -0.09661(16) 0.89497(17) 0.0469(4) Uani 1 1 d .
H10 H -0.1366 -0.0141 0.9078 0.056 Uiso 1 1 calc R

loop_
_atom_site_aniso_label
_atom_site_aniso_U_11
_atom_site_aniso_U_22
_atom_site_aniso_U_33
_atom_site_aniso_U_23
_atom_site_aniso_U_13
_atom_site_aniso_U_12
F7 0.1127(11) 0.0316(6) 0.0783(9) -0.0071(5) 0.0155(8) -0.0202(6)
F9 0.1066(10) 0.0653(8) 0.0480(7) -0.0076(6) 0.0200(7) -0.0040(7)
O1 0.0604(8) 0.0302(6) 0.0540(7) -0.0010(5) 0.0157(6) 0.0007(5)
O2 0.0459(6) 0.0250(6) 0.0442(6) 0.0010(4) 0.0038(5) 0.0000(4)
C1 0.0416(8) 0.0279(8) 0.0384(8) -0.0023(6) -0.0015(7) -0.0047(6)
C2 0.0445(9) 0.0302(8) 0.0448(9) -0.0060(7) 0.0034(7) -0.0022(6)
C3 0.0450(9) 0.0285(8) 0.0455(9) -0.0069(7) 0.0018(7) -0.0043(6)
C4 0.0418(8) 0.0270(8) 0.0487(9) 0.0003(7) 0.0023(7) 0.0018(6)
C5 0.0352(8) 0.0303(8) 0.0423(8) 0.0015(6) -0.0052(6) -0.0006(6)
C6 0.0445(9) 0.0326(8) 0.0449(9) -0.0023(7) 0.0013(7) -0.0014(7)
C7 0.0576(11) 0.0293(8) 0.0545(10) -0.0014(7) -0.0029(8) -0.0052(7)
C8 0.0549(11) 0.0389(9) 0.0474(10) 0.0087(7) 0.0035(8) -0.0080(8)
C9 0.0555(11) 0.0484(11) 0.0390(9) -0.0038(8) 0.0029(8) 0.0004(8)
C10 0.0542(10) 0.0349(9) 0.0467(9) -0.0045(7) -0.0034(8) -0.0031(7)

loop_
_atom_type_symbol
_atom_type_description
_atom_type_scat_dispersion_real
_atom_type_scat_dispersion_imag
_atom_type_scat_source
C C 0.0033 0.0016 'International Tables Vol C Tables 4.2.6.8 and 6.1.1.4'
H H 0.0000 0.0000 'International Tables Vol C Tables 4.2.6.8 and 6.1.1.4'
O O 0.0106 0.0060 'International Tables Vol C Tables 4.2.6.8 and 6.1.1.4'
F F 0.0171 0.0103 'International Tables Vol C Tables 4.2.6.8 and 6.1.1.4'

loop_
_geom_angle_atom_site_label_1
_geom_angle_atom_site_label_2
_geom_angle_atom_site_label_3
_geom_angle
_geom_angle_site_symmetry_1
_geom_angle_site_symmetry_3
C1 O2 C4 114.59(13) . .
O1 C1 O2 122.97(15) . .
O1 C1 C2 125.02(14) . .
O2 C1 C2 112.01(14) . .
C3 C2 C1 120.65(15) . .
C3 C2 H2 119.7 . .
C1 C2 H2 119.7 . .
C2 C3 C3 124.6(2) . 2_566
C2 C3 H3 117.7 . .
C3 C3 H3 117.7 2_566 .
O2 C4 C5 109.42(14) . .
O2 C4 H4A 109.8 . .
C5 C4 H4A 109.8 . .
O2 C4 H4B 109.8 . .
C5 C4 H4B 109.8 . .
H4A C4 H4B 108.2 . .
C10 C5 C6 120.28(15) . .
C10 C5 C4 122.06(15) . .
C6 C5 C4 117.65(16) . .
C7 C6 C5 117.99(17) . .
C7 C6 H6 121.0 . .
C5 C6 H6 121.0 . .
F7 C7 C8 118.37(16) . .
F7 C7 C6 117.89(17) . .
C8 C7 C6 123.74(17) . .
C9 C8 C7 116.26(16) . .
C9 C8 H8 121.9 . .
C7 C8 H8 121.9 . .
F9 C9 C8 117.98(16) . .
F9 C9 C10 118.92(17) . .
C8 C9 C10 123.11(17) . .
C9 C10 C5 118.62(16) . .
C9 C10 H10 120.7 . .
C5 C10 H10 120.7 . .

loop_
_geom_bond_atom_site_label_1
_geom_bond_atom_site_label_2
_geom_bond_distance
_geom_bond_site_symmetry_2
F7 C7 1.360(2) .
F9 C9 1.352(2) .
O1 C1 1.200(2) .
O2 C1 1.3436(18) .
O2 C4 1.438(2) .
C1 C2 1.468(2) .
C2 C3 1.329(2) .
C2 H2 0.9400 .
C3 C3 1.443(3) 2_566
C3 H3 0.9400 .
C4 C5 1.500(2) .
C4 H4A 0.9800 .
C4 H4B 0.9800 .
C5 C10 1.382(2) .
C5 C6 1.385(2) .
C6 C7 1.376(2) .
C6 H6 0.9400 .
C7 C8 1.370(3) .
C8 C9 1.368(3) .
C8 H8 0.9400 .
C9 C10 1.378(2) .
C10 H10 0.9400 .

loop_
_geom_torsion_atom_site_label_1
_geom_torsion_atom_site_label_2
_geom_torsion_atom_site_label_3
_geom_torsion_atom_site_label_4
_geom_torsion
_geom_torsion_site_symmetry_4
C4 O2 C1 O1 0.9(2) .
C4 O2 C1 C2 -179.39(14) .
O1 C1 C2 C3 5.4(3) .
O2 C1 C2 C3 -174.34(15) .
C1 C2 C3 C3 178.6(2) 2_566
C1 O2 C4 C5 -177.01(13) .
O2 C4 C5 C10 -28.7(2) .
O2 C4 C5 C6 152.20(15) .
C10 C5 C6 C7 -0.2(2) .
C4 C5 C6 C7 178.88(15) .
C5 C6 C7 F7 179.22(16) .
C5 C6 C7 C8 -0.2(3) .
F7 C7 C8 C9 -179.18(17) .
C6 C7 C8 C9 0.2(3) .
C7 C8 C9 F9 179.65(17) .
C7 C8 C9 C10 0.1(3) .
F9 C9 C10 C5 179.95(16) .
C8 C9 C10 C5 -0.5(3) .
C6 C5 C10 C9 0.6(2) .
C4 C5 C10 C9 -178.50(16) .
